data_7705769
loop_
_publ_author_name
'Macha, Bret B.'
'Dhara, Debabrata'
'Radacki, Krzysztof'
'Dewhurst, Rian D.'
'Braunschweig, Holger'

_publ_section_title
;
 Intermetallic transfer of unsymmetrical borylene fragments: isolation of
 the second early-transition-metal terminal borylene complex and other
 rare species.
;
_journal_issue 48
_journal_name_full 'Dalton transactions (Cambridge, England : 2003)'
_journal_page_first 17719
_journal_page_last 17724
_journal_paper_doi 10.1039/d0dt03557b
_journal_volume 49
_journal_year 2020
_chemical_formula_moiety 'C15 H23 B N O3 Si V'
_chemical_formula_sum 'C15 H23 B N O3 Si V'
_chemical_formula_weight 355.18
_space_group_crystal_system orthorhombic
_space_group_IT_number 61
_space_group_name_Hall '-P 2ac 2ab'
_space_group_name_H-M_alt 'P b c a'
_atom_sites_solution_hydrogens geom
_atom_sites_solution_primary dual
_atom_sites_solution_secondary difmap
_audit_creation_method SHELXL-2018/3
_audit_update_record
;
2020-09-19 deposited with the CCDC.	2020-11-25 downloaded from the CCDC.
;
_cell_angle_alpha 90
_cell_angle_beta 90
_cell_angle_gamma 90
_cell_formula_units_Z 8
_cell_length_a 13.380(5)
_cell_length_b 13.438(5)
_cell_length_c 19.996(7)
_cell_measurement_reflns_used 9836
_cell_measurement_temperature 100(2)
_cell_measurement_theta_max 26.86
_cell_measurement_theta_min 2.38
_cell_volume 3595(2)
_computing_cell_refinement 'Saint+ ver. V8.40A (Bruker AXS)'
_computing_data_collection 'BIS 2011.8 / APEX2 ver. 2014.9 (Bruker AXS)'
_computing_data_reduction 'Saint+ ver. V8.40A (Bruker AXS)'
_computing_molecular_graphics 'ShelXLe (Huebschle et all, 2011)'
_computing_publication_material 'CIF-fill 1.2f (K.Radacki 2005-20)'
_computing_structure_refinement 'SHELXL-2018/3 (Sheldrick, 2018)'
_computing_structure_solution 'SHELXT (Sheldrick, 2014)'
_diffrn_ambient_environment N~2~
_diffrn_ambient_temperature 100(2)
_diffrn_detector 'CCD area detector (Apex2)'
_diffrn_detector_area_resol_mean 8.333
_diffrn_measured_fraction_theta_full 1.000
_diffrn_measured_fraction_theta_max 0.988
_diffrn_measurement_device_type 'Bruker X8-APEX II'
_diffrn_measurement_method '\f and \w scans'
_diffrn_radiation_monochromator 'multi-layer mirror'
_diffrn_radiation_type MoK\a
_diffrn_radiation_wavelength 0.71073
_diffrn_reflns_av_R_equivalents 0.0406
_diffrn_reflns_av_unetI/netI 0.0167
_diffrn_reflns_Laue_measured_fraction_full 1.000
_diffrn_reflns_Laue_measured_fraction_max 0.988
_diffrn_reflns_limit_h_max 17
_diffrn_reflns_limit_h_min -17
_diffrn_reflns_limit_k_max 16
_diffrn_reflns_limit_k_min -16
_diffrn_reflns_limit_l_max 25
_diffrn_reflns_limit_l_min -25
_diffrn_reflns_number 53299
_diffrn_reflns_point_group_measured_fraction_full 1.000
_diffrn_reflns_point_group_measured_fraction_max 0.988
_diffrn_reflns_theta_full 26.000
_diffrn_reflns_theta_max 26.916
_diffrn_reflns_theta_min 2.037
_diffrn_source 'rotating-anode (Nonius FR-591)'
_exptl_absorpt_coefficient_mu 0.628
_exptl_absorpt_correction_T_max 0.7454
_exptl_absorpt_correction_T_min 0.6306
_exptl_absorpt_correction_type multi-scan
_exptl_absorpt_process_details 'SadAbs 2016/2 (Bruker AXS)'
_exptl_crystal_colour yellow
_exptl_crystal_density_diffrn 1.312
_exptl_crystal_description block
_exptl_crystal_F_000 1488
_exptl_crystal_size_max 0.33
_exptl_crystal_size_mid 0.24
_exptl_crystal_size_min 0.084
_refine_diff_density_max 0.354
_refine_diff_density_min -0.303
_refine_diff_density_rms 0.044
_refine_ls_extinction_method none
_refine_ls_goodness_of_fit_ref 1.053
_refine_ls_hydrogen_treatment constr
_refine_ls_matrix_type full
_refine_ls_number_parameters 205
_refine_ls_number_reflns 3843
_refine_ls_number_restraints 0
_refine_ls_restrained_S_all 1.053
_refine_ls_R_factor_all 0.0280
_refine_ls_R_factor_gt 0.0232
_refine_ls_shift/su_max 0.001
_refine_ls_shift/su_mean 0.000
_refine_ls_structure_factor_coef Fsqd
_refine_ls_weighting_details 'w=1/[\s^2^(Fo^2^)+(0.0277P)^2^+1.9717P] where P=(Fo^2^+2Fc^2^)/3'
_refine_ls_weighting_scheme calc
_refine_ls_wR_factor_gt 0.0600
_refine_ls_wR_factor_ref 0.0640
_reflns_Friedel_coverage 0.000
_reflns_number_gt 3442
_reflns_number_total 3843
_reflns_threshold_expression 'I > 2\s(I)'
_cod_data_source_file d0dt03557b2.cif
_cod_data_source_block MS163
_cod_depositor_comments 'Adding full bibliography for 7705762--7705769.cif.'
_cod_database_code 7705769
_shelx_shelxl_version_number 2018/3
_shelx_space_group_comment
;
The symmetry employed for this shelxl refinement is uniquely defined
by the following loop, which should always be used as a source of
symmetry information in preference to the above space-group names.
They are only intended as comments.
;
_shelx_estimated_absorpt_t_min 0.820
_shelx_estimated_absorpt_t_max 0.949

loop_
_space_group_symop_operation_xyz
'x, y, z'
'-x+1/2, -y, z+1/2'
'-x, y+1/2, -z+1/2'
'x+1/2, -y+1/2, -z'
'-x, -y, -z'
'x-1/2, y, -z-1/2'
'x, -y-1/2, z-1/2'
'-x-1/2, y-1/2, z'

loop_
_atom_site_label
_atom_site_type_symbol
_atom_site_fract_x
_atom_site_fract_y
_atom_site_fract_z
_atom_site_U_iso_or_equiv
_atom_site_adp_type
_atom_site_occupancy
_atom_site_site_symmetry_order
_atom_site_calc_flag
_atom_site_refinement_flags_posn
_atom_site_refinement_flags_adp
_atom_site_refinement_flags_occupancy
_atom_site_disorder_assembly
_atom_site_disorder_group
V1_1 V 0.82318(2) 0.37027(2) 0.47661(2) 0.01282(7) Uani 1 1 d . . . . .
O1_1 O 0.89000(7) 0.49147(7) 0.35476(5) 0.0243(2) Uani 1 1 d . . . . .
C2_1 C 0.93881(10) 0.29238(10) 0.45108(6) 0.0196(3) Uani 1 1 d . . . . .
O2_1 O 1.00785(7) 0.24827(8) 0.43478(5) 0.0294(2) Uani 1 1 d . . . . .
C3_1 C 0.75283(10) 0.25198(9) 0.45381(6) 0.0182(3) Uani 1 1 d . . . . .
O3_1 O 0.70777(8) 0.17999(7) 0.44164(5) 0.0262(2) Uani 1 1 d . . . . .
C1_1 C 0.86375(9) 0.44493(9) 0.40064(6) 0.0169(2) Uani 1 1 d . . . . .
N1_1 N 0.66440(7) 0.38164(8) 0.34829(5) 0.0143(2) Uani 1 1 d . . . . .
B1_1 B 0.72844(10) 0.37890(10) 0.40181(7) 0.0141(3) Uani 1 1 d . . . . .
C1_2 C 0.56307(9) 0.42888(9) 0.35908(6) 0.0173(2) Uani 1 1 d . . . . .
C2_2 C 0.57122(10) 0.50882(11) 0.41344(8) 0.0285(3) Uani 1 1 d . . . . .
H2A_2 H 0.507160 0.543620 0.417656 0.043 Uiso 1 1 calc R U . . .
H2B_2 H 0.623501 0.556558 0.401254 0.043 Uiso 1 1 calc R U . . .
H2C_2 H 0.588197 0.477413 0.456192 0.043 Uiso 1 1 calc R U . . .
C3_2 C 0.49079(10) 0.34759(11) 0.38205(8) 0.0264(3) Uani 1 1 d . . . . .
H3A_2 H 0.425766 0.377381 0.392448 0.040 Uiso 1 1 calc R U . . .
H3B_2 H 0.517532 0.315015 0.422077 0.040 Uiso 1 1 calc R U . . .
H3C_2 H 0.482748 0.298300 0.346331 0.040 Uiso 1 1 calc R U . . .
C4_2 C 0.52553(10) 0.47801(11) 0.29520(7) 0.0273(3) Uani 1 1 d . . . . .
H4A_2 H 0.459759 0.507722 0.303342 0.041 Uiso 1 1 calc R U . . .
H4B_2 H 0.520091 0.427934 0.259752 0.041 Uiso 1 1 calc R U . . .
H4C_2 H 0.572580 0.529982 0.281388 0.041 Uiso 1 1 calc R U . . .
Si1_3 Si 0.70097(3) 0.32265(3) 0.27234(2) 0.01802(9) Uani 1 1 d . . . . .
C2_3 C 0.81809(10) 0.25219(12) 0.28777(7) 0.0281(3) Uani 1 1 d . . . . .
H2A_3 H 0.840387 0.221050 0.246039 0.042 Uiso 1 1 calc R U . . .
H2B_3 H 0.805806 0.200594 0.321412 0.042 Uiso 1 1 calc R U . . .
H2C_3 H 0.869881 0.297752 0.303993 0.042 Uiso 1 1 calc R U . . .
C3_3 C 0.72724(13) 0.41819(13) 0.20737(7) 0.0365(4) Uani 1 1 d . . . . .
H3A_3 H 0.761986 0.387102 0.169624 0.055 Uiso 1 1 calc R U . . .
H3B_3 H 0.769397 0.470634 0.226451 0.055 Uiso 1 1 calc R U . . .
H3C_3 H 0.664182 0.447171 0.191812 0.055 Uiso 1 1 calc R U . . .
C4_3 C 0.60782(12) 0.22925(12) 0.24334(8) 0.0342(4) Uani 1 1 d . . . . .
H4A_3 H 0.634493 0.193502 0.204530 0.051 Uiso 1 1 calc R U . . .
H4B_3 H 0.545779 0.263192 0.230754 0.051 Uiso 1 1 calc R U . . .
H4C_3 H 0.594134 0.181888 0.279465 0.051 Uiso 1 1 calc R U . . .
C1_4 C 0.76354(10) 0.49435(10) 0.54181(6) 0.0192(3) Uani 1 1 d . . . . .
H1_4 H 0.722831 0.545824 0.523958 0.023 Uiso 1 1 calc R U . . .
C2_4 C 0.86848(10) 0.49599(10) 0.54734(6) 0.0213(3) Uani 1 1 d . . . . .
H2_4 H 0.911123 0.548885 0.533941 0.026 Uiso 1 1 calc R U . . .
C3_4 C 0.89916(10) 0.40497(11) 0.57635(6) 0.0217(3) Uani 1 1 d . . . . .
H3_4 H 0.966157 0.386277 0.585829 0.026 Uiso 1 1 calc R U . . .
C4_4 C 0.81363(10) 0.34672(10) 0.58884(6) 0.0206(3) Uani 1 1 d . . . . .
H4_4 H 0.812638 0.282030 0.607988 0.025 Uiso 1 1 calc R U . . .
C5_4 C 0.72952(10) 0.40208(10) 0.56766(6) 0.0189(3) Uani 1 1 d . . . . .
H5_4 H 0.661843 0.381079 0.570295 0.023 Uiso 1 1 calc R U . . .

loop_
_atom_site_aniso_label
_atom_site_aniso_U_11
_atom_site_aniso_U_22
_atom_site_aniso_U_33
_atom_site_aniso_U_23
_atom_site_aniso_U_13
_atom_site_aniso_U_12
V1_1 0.01140(11) 0.01554(11) 0.01152(11) 0.00016(7) -0.00096(7) -0.00007(7)
O1_1 0.0218(5) 0.0319(5) 0.0193(5) 0.0047(4) 0.0020(4) -0.0077(4)
C2_1 0.0185(6) 0.0203(6) 0.0199(6) -0.0013(5) -0.0053(5) -0.0001(5)
O2_1 0.0194(5) 0.0309(5) 0.0380(6) -0.0062(4) -0.0023(4) 0.0080(4)
C3_1 0.0184(6) 0.0206(6) 0.0156(6) 0.0027(5) -0.0018(5) 0.0024(5)
O3_1 0.0312(5) 0.0187(5) 0.0288(5) 0.0028(4) -0.0074(4) -0.0062(4)
C1_1 0.0126(6) 0.0201(6) 0.0180(6) -0.0031(5) -0.0013(5) -0.0013(5)
N1_1 0.0101(5) 0.0176(5) 0.0152(5) 0.0017(4) 0.0006(4) 0.0012(4)
B1_1 0.0119(6) 0.0147(6) 0.0157(6) 0.0005(5) 0.0029(5) 0.0004(5)
C1_2 0.0096(5) 0.0203(6) 0.0222(6) 0.0022(5) 0.0002(5) 0.0020(5)
C2_2 0.0176(6) 0.0304(7) 0.0373(8) -0.0093(6) -0.0008(6) 0.0085(6)
C3_2 0.0152(6) 0.0316(7) 0.0324(8) 0.0050(6) 0.0050(5) -0.0029(6)
C4_2 0.0185(7) 0.0319(7) 0.0315(7) 0.0088(6) -0.0042(5) 0.0056(6)
Si1_3 0.01406(17) 0.02751(19) 0.01248(16) -0.00029(13) -0.00111(12) 0.00128(14)
C2_3 0.0231(7) 0.0411(8) 0.0201(7) -0.0083(6) -0.0011(5) 0.0116(6)
C3_3 0.0354(9) 0.0516(10) 0.0225(7) 0.0134(7) 0.0091(6) 0.0076(8)
C4_3 0.0254(8) 0.0454(9) 0.0317(8) -0.0164(7) -0.0027(6) -0.0034(7)
C1_4 0.0238(7) 0.0196(6) 0.0142(6) -0.0039(5) 0.0008(5) 0.0022(5)
C2_4 0.0242(7) 0.0242(7) 0.0154(6) -0.0055(5) 0.0011(5) -0.0072(5)
C3_4 0.0188(6) 0.0321(7) 0.0141(6) -0.0040(5) -0.0048(5) -0.0011(5)
C4_4 0.0251(7) 0.0246(6) 0.0122(6) 0.0020(5) -0.0012(5) 0.0004(5)
C5_4 0.0179(6) 0.0255(6) 0.0132(6) -0.0016(5) 0.0027(5) -0.0009(5)

loop_
_atom_type_symbol
_atom_type_description
_atom_type_scat_dispersion_real
_atom_type_scat_dispersion_imag
_atom_type_scat_source
C C 0.0033 0.0016 'International Tables Vol C Tables 4.2.6.8 and 6.1.1.4'
H H 0.0000 0.0000 'International Tables Vol C Tables 4.2.6.8 and 6.1.1.4'
B B 0.0013 0.0007 'International Tables Vol C Tables 4.2.6.8 and 6.1.1.4'
N N 0.0061 0.0033 'International Tables Vol C Tables 4.2.6.8 and 6.1.1.4'
O O 0.0106 0.0060 'International Tables Vol C Tables 4.2.6.8 and 6.1.1.4'
Si Si 0.0817 0.0704 'International Tables Vol C Tables 4.2.6.8 and 6.1.1.4'
V V 0.3005 0.5294 'International Tables Vol C Tables 4.2.6.8 and 6.1.1.4'

loop_
_geom_angle_atom_site_label_1
_geom_angle_atom_site_label_2
_geom_angle_atom_site_label_3
_geom_angle
_geom_angle_site_symmetry_1
_geom_angle_site_symmetry_3
_geom_angle_publ_flag
C1_1 V1_1 C3_1 113.02(6) . . ?
C1_1 V1_1 C2_1 81.17(6) . . ?
C3_1 V1_1 C2_1 83.14(6) . . ?
C1_1 V1_1 B1_1 62.89(6) . . ?
C3_1 V1_1 B1_1 63.10(5) . . ?
C2_1 V1_1 B1_1 110.29(6) . . ?
C1_1 V1_1 C5_4 134.87(5) . . ?
C3_1 V1_1 C5_4 94.41(5) . . ?
C2_1 V1_1 C5_4 139.51(5) . . ?
B1_1 V1_1 C5_4 104.20(6) . . ?
C1_1 V1_1 C1_4 99.92(6) . . ?
C3_1 V1_1 C1_4 125.40(6) . . ?
C2_1 V1_1 C1_4 146.33(5) . . ?
B1_1 V1_1 C1_4 99.65(5) . . ?
C5_4 V1_1 C1_4 36.63(5) . . ?
C1_1 V1_1 C4_4 151.67(5) . . ?
C3_1 V1_1 C4_4 95.31(5) . . ?
C2_1 V1_1 C4_4 103.31(5) . . ?
B1_1 V1_1 C4_4 136.45(6) . . ?
C5_4 V1_1 C4_4 36.45(5) . . ?
C1_4 V1_1 C4_4 60.87(5) . . ?
C1_1 V1_1 C2_4 91.64(6) . . ?
C3_1 V1_1 C2_4 153.78(5) . . ?
C2_1 V1_1 C2_4 110.54(6) . . ?
B1_1 V1_1 C2_4 126.79(5) . . ?
C5_4 V1_1 C2_4 60.45(5) . . ?
C1_4 V1_1 C2_4 36.09(5) . . ?
C4_4 V1_1 C2_4 60.41(5) . . ?
C1_1 V1_1 C3_4 117.56(6) . . ?
C3_1 V1_1 C3_4 126.82(5) . . ?
C2_1 V1_1 C3_4 89.14(5) . . ?
B1_1 V1_1 C3_4 159.91(5) . . ?
C5_4 V1_1 C3_4 60.22(5) . . ?
C1_4 V1_1 C3_4 60.26(5) . . ?
C4_4 V1_1 C3_4 36.02(5) . . ?
C2_4 V1_1 C3_4 36.05(5) . . ?
O2_1 C2_1 V1_1 178.17(12) . . ?
O3_1 C3_1 V1_1 177.79(12) . . ?
O3_1 C3_1 B1_1 120.58(10) . . ?
V1_1 C3_1 B1_1 59.92(6) . . ?
O1_1 C1_1 V1_1 178.75(11) . . ?
O1_1 C1_1 B1_1 121.09(10) . . ?
V1_1 C1_1 B1_1 60.12(5) . . ?
B1_1 N1_1 C1_2 117.39(10) . . ?
B1_1 N1_1 Si1_3 118.79(9) . . ?
C1_2 N1_1 Si1_3 123.68(8) . . ?
N1_1 B1_1 V1_1 177.56(11) . . ?
N1_1 B1_1 C1_1 122.70(10) . . ?
V1_1 B1_1 C1_1 56.99(5) . . ?
N1_1 B1_1 C3_1 121.62(10) . . ?
V1_1 B1_1 C3_1 56.97(5) . . ?
C1_1 B1_1 C3_1 103.42(8) . . ?
N1_1 C1_2 C4_2 110.97(10) . . ?
N1_1 C1_2 C3_2 108.06(10) . . ?
C4_2 C1_2 C3_2 110.66(11) . . ?
N1_1 C1_2 C2_2 109.37(10) . . ?
C4_2 C1_2 C2_2 108.33(11) . . ?
C3_2 C1_2 C2_2 109.43(11) . . ?
C1_2 C2_2 H2A_2 109.5 . . ?
C1_2 C2_2 H2B_2 109.5 . . ?
H2A_2 C2_2 H2B_2 109.5 . . ?
C1_2 C2_2 H2C_2 109.5 . . ?
H2A_2 C2_2 H2C_2 109.5 . . ?
H2B_2 C2_2 H2C_2 109.5 . . ?
C1_2 C3_2 H3A_2 109.5 . . ?
C1_2 C3_2 H3B_2 109.5 . . ?
H3A_2 C3_2 H3B_2 109.5 . . ?
C1_2 C3_2 H3C_2 109.5 . . ?
H3A_2 C3_2 H3C_2 109.5 . . ?
H3B_2 C3_2 H3C_2 109.5 . . ?
C1_2 C4_2 H4A_2 109.5 . . ?
C1_2 C4_2 H4B_2 109.5 . . ?
H4A_2 C4_2 H4B_2 109.5 . . ?
C1_2 C4_2 H4C_2 109.5 . . ?
H4A_2 C4_2 H4C_2 109.5 . . ?
H4B_2 C4_2 H4C_2 109.5 . . ?
N1_1 Si1_3 C2_3 108.49(6) . . ?
N1_1 Si1_3 C3_3 109.88(7) . . ?
C2_3 Si1_3 C3_3 107.97(8) . . ?
N1_1 Si1_3 C4_3 112.44(6) . . ?
C2_3 Si1_3 C4_3 105.85(8) . . ?
C3_3 Si1_3 C4_3 111.99(8) . . ?
Si1_3 C2_3 H2A_3 109.5 . . ?
Si1_3 C2_3 H2B_3 109.5 . . ?
H2A_3 C2_3 H2B_3 109.5 . . ?
Si1_3 C2_3 H2C_3 109.5 . . ?
H2A_3 C2_3 H2C_3 109.5 . . ?
H2B_3 C2_3 H2C_3 109.5 . . ?
Si1_3 C3_3 H3A_3 109.5 . . ?
Si1_3 C3_3 H3B_3 109.5 . . ?
H3A_3 C3_3 H3B_3 109.5 . . ?
Si1_3 C3_3 H3C_3 109.5 . . ?
H3A_3 C3_3 H3C_3 109.5 . . ?
H3B_3 C3_3 H3C_3 109.5 . . ?
Si1_3 C4_3 H4A_3 109.5 . . ?
Si1_3 C4_3 H4B_3 109.5 . . ?
H4A_3 C4_3 H4B_3 109.5 . . ?
Si1_3 C4_3 H4C_3 109.5 . . ?
H4A_3 C4_3 H4C_3 109.5 . . ?
H4B_3 C4_3 H4C_3 109.5 . . ?
C2_4 C1_4 C5_4 107.75(12) . . ?
C2_4 C1_4 V1_1 72.85(7) . . ?
C5_4 C1_4 V1_1 71.27(7) . . ?
C2_4 C1_4 H1_4 126.1 . . ?
C5_4 C1_4 H1_4 126.1 . . ?
V1_1 C1_4 H1_4 121.5 . . ?
C1_4 C2_4 C3_4 107.93(12) . . ?
C1_4 C2_4 V1_1 71.06(7) . . ?
C3_4 C2_4 V1_1 72.04(8) . . ?
C1_4 C2_4 H2_4 126.0 . . ?
C3_4 C2_4 H2_4 126.0 . . ?
V1_1 C2_4 H2_4 122.5 . . ?
C4_4 C3_4 C2_4 108.50(12) . . ?
C4_4 C3_4 V1_1 71.34(7) . . ?
C2_4 C3_4 V1_1 71.91(7) . . ?
C4_4 C3_4 H3_4 125.7 . . ?
C2_4 C3_4 H3_4 125.7 . . ?
V1_1 C3_4 H3_4 122.7 . . ?
C3_4 C4_4 C5_4 107.53(12) . . ?
C3_4 C4_4 V1_1 72.64(7) . . ?
C5_4 C4_4 V1_1 71.06(7) . . ?
C3_4 C4_4 H4_4 126.2 . . ?
C5_4 C4_4 H4_4 126.2 . . ?
V1_1 C4_4 H4_4 121.8 . . ?
C4_4 C5_4 C1_4 108.29(12) . . ?
C4_4 C5_4 V1_1 72.50(8) . . ?
C1_4 C5_4 V1_1 72.10(7) . . ?
C4_4 C5_4 H5_4 125.9 . . ?
C1_4 C5_4 H5_4 125.9 . . ?
V1_1 C5_4 H5_4 121.3 . . ?

loop_
_geom_bond_atom_site_label_1
_geom_bond_atom_site_label_2
_geom_bond_distance
_geom_bond_site_symmetry_2
_geom_bond_publ_flag
V1_1 C1_1 1.8996(14) . ?
V1_1 C3_1 1.9029(14) . ?
V1_1 C2_1 1.9365(14) . ?
V1_1 B1_1 1.9640(15) . ?
V1_1 C5_4 2.2512(13) . ?
V1_1 C1_4 2.2620(13) . ?
V1_1 C4_4 2.2699(15) . ?
V1_1 C2_4 2.2851(14) . ?
V1_1 C3_4 2.2867(14) . ?
O1_1 C1_1 1.1645(16) . ?
C2_1 O2_1 1.1449(17) . ?
C3_1 O3_1 1.1656(16) . ?
C3_1 B1_1 2.0240(19) . ?
C1_1 B1_1 2.0164(19) . ?
N1_1 B1_1 1.3714(17) . ?
N1_1 C1_2 1.5126(16) . ?
N1_1 Si1_3 1.7816(12) . ?
C1_2 C4_2 1.5232(18) . ?
C1_2 C3_2 1.5295(18) . ?
C1_2 C2_2 1.5322(19) . ?
C2_2 H2A_2 0.9800 . ?
C2_2 H2B_2 0.9800 . ?
C2_2 H2C_2 0.9800 . ?
C3_2 H3A_2 0.9800 . ?
C3_2 H3B_2 0.9800 . ?
C3_2 H3C_2 0.9800 . ?
C4_2 H4A_2 0.9800 . ?
C4_2 H4B_2 0.9800 . ?
C4_2 H4C_2 0.9800 . ?
Si1_3 C2_3 1.8567(15) . ?
Si1_3 C3_3 1.8601(16) . ?
Si1_3 C4_3 1.8615(16) . ?
C2_3 H2A_3 0.9800 . ?
C2_3 H2B_3 0.9800 . ?
C2_3 H2C_3 0.9800 . ?
C3_3 H3A_3 0.9800 . ?
C3_3 H3B_3 0.9800 . ?
C3_3 H3C_3 0.9800 . ?
C4_3 H4A_3 0.9800 . ?
C4_3 H4B_3 0.9800 . ?
C4_3 H4C_3 0.9800 . ?
C1_4 C2_4 1.409(2) . ?
C1_4 C5_4 1.4184(19) . ?
C1_4 H1_4 0.9500 . ?
C2_4 C3_4 1.415(2) . ?
C2_4 H2_4 0.9500 . ?
C3_4 C4_4 1.4089(19) . ?
C3_4 H3_4 0.9500 . ?
C4_4 C5_4 1.4139(19) . ?
C4_4 H4_4 0.9500 . ?
C5_4 H5_4 0.9500 . ?

loop_
_geom_torsion_atom_site_label_1
_geom_torsion_atom_site_label_2
_geom_torsion_atom_site_label_3
_geom_torsion_atom_site_label_4
_geom_torsion
_geom_torsion_site_symmetry_1
_geom_torsion_site_symmetry_2
_geom_torsion_site_symmetry_3
_geom_torsion_site_symmetry_4
_geom_torsion_publ_flag
C3_1 V1_1 C1_1 B1_1 39.67(7) . . . . ?
C2_1 V1_1 C1_1 B1_1 118.29(6) . . . . ?
C5_4 V1_1 C1_1 B1_1 -83.07(8) . . . . ?
C1_4 V1_1 C1_1 B1_1 -95.83(6) . . . . ?
C4_4 V1_1 C1_1 B1_1 -140.02(10) . . . . ?
C2_4 V1_1 C1_1 B1_1 -131.18(6) . . . . ?
C3_4 V1_1 C1_1 B1_1 -157.36(6) . . . . ?
C1_2 N1_1 B1_1 C1_1 -119.97(11) . . . . ?
Si1_3 N1_1 B1_1 C1_1 64.22(13) . . . . ?
C1_2 N1_1 B1_1 C3_1 104.06(12) . . . . ?
Si1_3 N1_1 B1_1 C3_1 -71.74(13) . . . . ?
B1_1 N1_1 C1_2 C4_2 148.57(12) . . . . ?
Si1_3 N1_1 C1_2 C4_2 -35.85(14) . . . . ?
B1_1 N1_1 C1_2 C3_2 -89.94(13) . . . . ?
Si1_3 N1_1 C1_2 C3_2 85.64(12) . . . . ?
B1_1 N1_1 C1_2 C2_2 29.11(15) . . . . ?
Si1_3 N1_1 C1_2 C2_2 -155.31(9) . . . . ?
B1_1 N1_1 Si1_3 C2_3 7.84(12) . . . . ?
C1_2 N1_1 Si1_3 C2_3 -167.68(10) . . . . ?
B1_1 N1_1 Si1_3 C3_3 -109.98(11) . . . . ?
C1_2 N1_1 Si1_3 C3_3 74.50(11) . . . . ?
B1_1 N1_1 Si1_3 C4_3 124.56(11) . . . . ?
C1_2 N1_1 Si1_3 C4_3 -50.96(12) . . . . ?
C5_4 C1_4 C2_4 C3_4 0.13(14) . . . . ?
V1_1 C1_4 C2_4 C3_4 -63.01(9) . . . . ?
C5_4 C1_4 C2_4 V1_1 63.15(9) . . . . ?
C1_4 C2_4 C3_4 C4_4 0.05(14) . . . . ?
V1_1 C2_4 C3_4 C4_4 -62.34(9) . . . . ?
C1_4 C2_4 C3_4 V1_1 62.38(9) . . . . ?
C2_4 C3_4 C4_4 C5_4 -0.20(14) . . . . ?
V1_1 C3_4 C4_4 C5_4 -62.91(9) . . . . ?
C2_4 C3_4 C4_4 V1_1 62.71(9) . . . . ?
C3_4 C4_4 C5_4 C1_4 0.29(14) . . . . ?
V1_1 C4_4 C5_4 C1_4 -63.66(8) . . . . ?
C3_4 C4_4 C5_4 V1_1 63.95(9) . . . . ?
C2_4 C1_4 C5_4 C4_4 -0.26(14) . . . . ?
V1_1 C1_4 C5_4 C4_4 63.92(9) . . . . ?
C2_4 C1_4 C5_4 V1_1 -64.18(9) . . . . ?
